data_4335090
loop_
_publ_author_name
'Sayo Yokota'
'Keijiro Tsujimoto'
'Sadayoshi Hayashi'
'Fabrice Pointillart'
'Lahc\`ene Ouahab'
'Hideki Fujiwara'

_publ_contact_author_email hfuji@c.s.osakafu-u.ac.jp
_publ_contact_author_fax +81-72-254-9818
_publ_contact_author_name 'Prof. Hideki Fujiwara'
_publ_contact_author_phone +81-72-254-9818
_publ_section_title
;
 CuII and CuI Coordination Complexes Involving Two
 Tetrathiafulvalene-1,3-benzothiazole Hybrid Ligands and Their Radical
 Cation Salts
;
_journal_name_full 'Inorganic Chemistry'
_journal_page_first 6543
_journal_page_last 6550
_journal_paper_doi 10.1021/ic4005246
_journal_volume 52
_journal_year 2013
_chemical_formula_moiety 'C20 H10 As Cu0.50 F12 N O2 S5 '
_chemical_formula_sum 'C20 H10 As Cu0.5 F12 N O2 S5'
_chemical_formula_weight 791.28
_space_group_IT_number 2
_symmetry_cell_setting triclinic
_symmetry_Int_Tables_number 2
_symmetry_space_group_name_Hall '-P 1'
_symmetry_space_group_name_H-M 'P -1'
_cell_angle_alpha 65.509(2)
_cell_angle_beta 78.065(3)
_cell_angle_gamma 78.086(3)
_cell_formula_units_Z 2
_cell_length_a 9.7572(10)
_cell_length_b 11.2053(11)
_cell_length_c 14.0561(14)
_cell_measurement_reflns_used 4499
_cell_measurement_temperature 293.1
_cell_measurement_theta_max 27.4
_cell_measurement_theta_min 3.0
_cell_volume 1355.7(2)
_computing_cell_refinement PROCESS-AUTO
_computing_data_collection PROCESS-AUTO
_computing_data_reduction CrystalStructure
_computing_publication_material 'CrystalStructure 3.8'
_computing_structure_refinement CRYSTALS
_computing_structure_solution SIR92
_diffrn_detector_area_resol_mean 10.00
_diffrn_measured_fraction_theta_full 0.990
_diffrn_measured_fraction_theta_max 0.990
_diffrn_measurement_device_type 'Rigaku RAXIS-RAPID'
_diffrn_measurement_method \w
_diffrn_radiation_type 'Mo K\a'
_diffrn_radiation_wavelength 0.71075
_diffrn_reflns_av_R_equivalents 0.121
_diffrn_reflns_limit_h_max 12
_diffrn_reflns_limit_h_min -12
_diffrn_reflns_limit_k_max 14
_diffrn_reflns_limit_k_min -14
_diffrn_reflns_limit_l_max 18
_diffrn_reflns_limit_l_min -18
_diffrn_reflns_number 13316
_diffrn_reflns_theta_full 27.45
_diffrn_reflns_theta_max 27.45
_exptl_absorpt_coefficient_mu 2.126
_exptl_absorpt_correction_T_max 0.938
_exptl_absorpt_correction_T_min 0.544
_exptl_absorpt_correction_type multi-scan
_exptl_absorpt_process_details
;
    Higashi, T. (1995). Program for Absorption Correction.
    Rigaku Corporation, Tokyo, Japan.
;
_exptl_crystal_colour black
_exptl_crystal_density_diffrn 1.938
_exptl_crystal_description platelet
_exptl_crystal_F_000 777.00
_exptl_crystal_size_max 0.25
_exptl_crystal_size_mid 0.08
_exptl_crystal_size_min 0.03
_refine_diff_density_max 0.94
_refine_diff_density_min -0.93
_refine_ls_extinction_method none
_refine_ls_goodness_of_fit_ref 1.063
_refine_ls_hydrogen_treatment refall
_refine_ls_number_parameters 386
_refine_ls_number_reflns 2722
_refine_ls_R_factor_gt 0.0533
_refine_ls_shift/su_max 0.0004
_refine_ls_structure_factor_coef F
_refine_ls_weighting_details
;
    Chebychev polynomial with 3 parameters (Carruthers & Watkin, 1979)
    7.0514    2.6889    5.1016
;
_refine_ls_weighting_scheme calc
_refine_ls_wR_factor_ref 0.1284
_reflns_number_gt 1555
_reflns_number_total 6130
_reflns_threshold_expression F^2^>2.0\s(F^2^)
_cod_data_source_file ic4005246_si_002_3.cif
_cod_data_source_block '_[Cu(hfac)2(TTF-CH=CH-BTA)2](AsF6)2'
_cod_original_formula_sum 'C20 H10 As Cu0.50 F12 N O2 S5 '
_cod_database_code 4335090

loop_
_symmetry_equiv_pos_site_id
_symmetry_equiv_pos_as_xyz
1 +X,+Y,+Z
2 -X,-Y,-Z

loop_
_atom_site_label
_atom_site_type_symbol
_atom_site_fract_x
_atom_site_fract_y
_atom_site_fract_z
_atom_site_U_iso_or_equiv
_atom_site_adp_type
_atom_site_occupancy
_atom_site_symmetry_multiplicity
_atom_site_calc_flag
_atom_site_refinement_flags
As(1) As 0.15356(15) -0.45383(18) 0.66460(13) 0.0632(5) Uani 1.00 1 d .
Cu(1) Cu 0.0000 0.0000 0.0000 0.0564(8) Uani 1.00 2 d S
S(1) S -0.5986(3) 0.2661(4) 0.5196(3) 0.0587(11) Uani 1.00 1 d .
S(2) S -0.5743(3) 0.2502(4) 0.3166(3) 0.0574(10) Uani 1.00 1 d .
S(3) S -0.3093(3) 0.0533(3) 0.5661(2) 0.0518(10) Uani 1.00 1 d .
S(4) S -0.2855(3) 0.0546(3) 0.3563(2) 0.0510(9) Uani 1.00 1 d .
S(5) S 0.2313(3) -0.2874(4) 0.3222(3) 0.0608(11) Uani 1.00 1 d .
F(1) F 0.131(2) 0.1773(19) 0.2089(11) 0.202(9) Uani 1.00 1 d .
F(2) F 0.0088(19) 0.327(2) 0.1088(18) 0.197(10) Uani 1.00 1 d .
F(3) F 0.2226(19) 0.317(2) 0.0893(16) 0.197(10) Uani 1.00 1 d .
F(4) F 0.4530(9) -0.0522(13) -0.1471(10) 0.110(4) Uani 1.00 1 d .
F(5) F 0.5229(9) 0.0884(12) -0.1132(8) 0.097(3) Uani 1.00 1 d .
F(6) F 0.4131(12) 0.1468(14) -0.2423(8) 0.130(4) Uani 1.00 1 d .
F(7) F 0.0039(10) -0.4820(14) 0.7531(9) 0.115(4) Uani 1.00 1 d .
F(8) F 0.2380(11) -0.4385(15) 0.7521(9) 0.129(5) Uani 1.00 1 d .
F(9) F 0.0908(13) -0.2887(11) 0.6208(10) 0.118(4) Uani 1.00 1 d .
F(10) F 0.3028(10) -0.4209(16) 0.5722(9) 0.137(5) Uani 1.00 1 d .
F(11) F 0.0663(10) -0.4634(13) 0.5727(9) 0.106(4) Uani 1.00 1 d .
F(12) F 0.2168(15) -0.6137(12) 0.7000(13) 0.153(5) Uani 1.00 1 d .
O(1) O 0.1865(8) 0.0162(9) -0.0828(7) 0.052(2) Uani 1.00 1 d .
O(2) O 0.0241(8) 0.1163(9) 0.0640(7) 0.052(2) Uani 1.00 1 d .
N(1) N 0.1103(10) -0.1879(11) 0.1545(8) 0.050(3) Uani 1.00 1 d .
C(1) C -0.7310(13) 0.3502(14) 0.4456(12) 0.056(4) Uani 1.00 1 d .
C(2) C -0.7246(13) 0.3453(14) 0.3504(13) 0.061(4) Uani 1.00 1 d .
C(3) C -0.5031(11) 0.2013(12) 0.4326(9) 0.040(3) Uani 1.00 1 d .
C(4) C -0.3803(11) 0.1120(13) 0.4488(9) 0.042(3) Uani 1.00 1 d .
C(5) C -0.1681(12) -0.0437(15) 0.5272(12) 0.057(4) Uani 1.00 1 d .
C(6) C -0.1523(13) -0.0432(14) 0.4305(9) 0.048(3) Uani 1.00 1 d .
C(7) C -0.0367(12) -0.1229(14) 0.3895(11) 0.052(4) Uani 1.00 1 d .
C(8) C -0.0223(13) -0.1172(13) 0.2919(12) 0.051(4) Uani 1.00 1 d .
C(9) C 0.0945(12) -0.1933(14) 0.2521(9) 0.048(3) Uani 1.00 1 d .
C(10) C 0.3175(12) -0.3263(12) 0.2160(9) 0.042(3) Uani 1.00 1 d .
C(11) C 0.2335(13) -0.2655(12) 0.1333(10) 0.044(3) Uani 1.00 1 d .
C(12) C 0.2842(15) -0.2873(16) 0.0404(12) 0.066(4) Uani 1.00 1 d .
C(13) C 0.4143(17) -0.3609(16) 0.0328(13) 0.074(5) Uani 1.00 1 d .
C(14) C 0.4967(15) -0.4164(15) 0.1133(13) 0.067(4) Uani 1.00 1 d .
C(15) C 0.4463(13) -0.3992(13) 0.2052(11) 0.049(3) Uani 1.00 1 d .
C(16) C 0.125(2) 0.250(3) 0.110(2) 0.111(10) Uani 1.00 1 d .
C(17) C 0.1344(15) 0.1688(13) 0.0448(10) 0.052(4) Uani 1.00 1 d .
C(18) C 0.2585(12) 0.1557(15) -0.0182(11) 0.055(4) Uani 1.00 1 d .
C(19) C 0.2705(12) 0.0776(15) -0.0763(10) 0.053(3) Uani 1.00 1 d .
C(20) C 0.4184(16) 0.0656(19) -0.1457(14) 0.070(5) Uani 1.00 1 d .
H(1) H -0.7964 0.3894 0.3062 0.066 Uiso 1.00 1 c R
H(2) H -0.8083 0.4013 0.4709 0.067 Uiso 1.00 1 c R
H(3) H -0.1022 -0.0980 0.5743 0.073 Uiso 1.00 1 c R
H(4) H 0.0308 -0.1805 0.4341 0.065 Uiso 1.00 1 c R
H(5) H -0.0911 -0.0617 0.2477 0.063 Uiso 1.00 1 c R
H(6) H 0.2289 -0.2514 -0.0159 0.078 Uiso 1.00 1 c R
H(7) H 0.4491 -0.3741 -0.0308 0.084 Uiso 1.00 1 c R
H(8) H 0.5868 -0.4658 0.1050 0.072 Uiso 1.00 1 c R
H(9) H 0.5004 -0.4377 0.2622 0.059 Uiso 1.00 1 c R
H(10) H 0.3352 0.1988 -0.0226 0.078 Uiso 1.00 1 c R

loop_
_atom_site_aniso_label
_atom_site_aniso_U_11
_atom_site_aniso_U_22
_atom_site_aniso_U_33
_atom_site_aniso_U_12
_atom_site_aniso_U_13
_atom_site_aniso_U_23
As(1) 0.0455(7) 0.0844(13) 0.0648(10) 0.0083(7) -0.0120(7) -0.0398(9)
Cu(1) 0.0395(11) 0.083(2) 0.0692(17) -0.0068(12) 0.0010(11) -0.0562(15)
S(1) 0.0486(17) 0.071(2) 0.067(2) -0.0027(18) 0.0058(17) -0.046(2)
S(2) 0.0517(18) 0.061(2) 0.055(2) 0.0049(17) -0.0083(16) -0.0236(18)
S(3) 0.0461(16) 0.066(2) 0.054(2) -0.0033(17) -0.0037(15) -0.0372(19)
S(4) 0.0416(15) 0.069(2) 0.0449(18) 0.0043(16) -0.0020(14) -0.0314(17)
S(5) 0.0465(17) 0.079(2) 0.059(2) 0.0086(18) -0.0098(17) -0.036(2)
F(1) 0.37(3) 0.204(18) 0.076(9) -0.111(19) -0.018(14) -0.075(10)
F(2) 0.160(14) 0.25(2) 0.31(2) 0.022(14) -0.048(15) -0.24(2)
F(3) 0.170(14) 0.30(2) 0.25(2) -0.130(16) 0.088(14) -0.24(2)
F(4) 0.059(5) 0.124(9) 0.167(11) -0.020(6) 0.036(6) -0.097(9)
F(5) 0.054(5) 0.155(10) 0.095(7) -0.020(6) 0.005(5) -0.065(7)
F(6) 0.089(7) 0.183(12) 0.056(6) 0.023(8) 0.013(5) -0.016(7)
F(7) 0.067(6) 0.169(12) 0.104(8) -0.004(7) -0.000(6) -0.058(8)
F(8) 0.087(7) 0.230(14) 0.106(8) 0.034(8) -0.058(7) -0.106(9)
F(9) 0.125(9) 0.076(7) 0.154(11) 0.030(6) -0.059(8) -0.049(7)
F(10) 0.060(5) 0.246(16) 0.107(9) -0.033(8) 0.025(6) -0.081(10)
F(11) 0.079(6) 0.173(11) 0.113(8) 0.001(7) -0.029(6) -0.103(8)
F(12) 0.144(11) 0.080(8) 0.212(15) 0.065(8) -0.054(11) -0.057(9)
O(1) 0.030(3) 0.072(7) 0.063(6) -0.010(4) -0.001(4) -0.034(5)
O(2) 0.047(4) 0.071(6) 0.060(6) -0.020(4) 0.007(4) -0.050(5)
N(1) 0.040(5) 0.058(7) 0.053(6) 0.007(5) -0.011(5) -0.025(5)
C(1) 0.042(6) 0.052(9) 0.073(10) 0.004(6) -0.004(6) -0.029(7)
C(2) 0.033(6) 0.051(9) 0.080(11) 0.003(6) -0.006(6) -0.011(8)
C(3) 0.032(5) 0.036(7) 0.052(7) -0.003(5) 0.003(5) -0.022(5)
C(4) 0.039(5) 0.057(8) 0.045(6) 0.005(5) -0.008(5) -0.040(6)
C(5) 0.028(5) 0.069(10) 0.086(11) -0.004(6) -0.010(6) -0.043(9)
C(6) 0.054(7) 0.059(9) 0.040(7) -0.008(6) -0.001(6) -0.032(6)
C(7) 0.042(6) 0.066(10) 0.053(8) 0.001(6) 0.004(6) -0.037(7)
C(8) 0.039(6) 0.045(8) 0.074(9) -0.001(6) -0.003(6) -0.031(7)
C(9) 0.044(6) 0.072(10) 0.032(6) 0.001(6) 0.003(5) -0.030(6)
C(10) 0.041(6) 0.037(7) 0.051(7) 0.006(5) -0.005(5) -0.026(6)
C(11) 0.054(7) 0.030(7) 0.044(7) -0.002(5) -0.004(6) -0.014(5)
C(12) 0.059(8) 0.079(11) 0.058(9) 0.005(8) -0.014(7) -0.029(8)
C(13) 0.076(10) 0.060(10) 0.073(10) 0.017(9) 0.007(9) -0.033(8)
C(14) 0.045(7) 0.059(10) 0.077(11) 0.002(7) 0.004(7) -0.017(8)
C(15) 0.052(7) 0.043(8) 0.053(8) -0.017(6) 0.000(6) -0.017(6)
C(16) 0.074(12) 0.17(2) 0.16(2) -0.000(14) -0.017(13) -0.13(2)
C(17) 0.072(9) 0.043(8) 0.049(8) -0.016(7) -0.007(7) -0.022(6)
C(18) 0.039(6) 0.077(10) 0.079(10) -0.021(6) 0.014(6) -0.063(9)
C(19) 0.026(5) 0.074(10) 0.042(7) -0.004(6) 0.003(5) -0.010(7)
C(20) 0.058(8) 0.087(13) 0.082(12) 0.004(9) -0.021(8) -0.051(11)

loop_
_atom_type_symbol
_atom_type_description
_atom_type_scat_dispersion_real
_atom_type_scat_dispersion_imag
_atom_type_scat_source
C C 0.003 0.002
;
International Tables for Crystallography
(1992, Vol. C, Tables 4.2.6.8 and 6.1.1.4)
;
S S 0.125 0.123
;
International Tables for Crystallography
(1992, Vol. C, Tables 4.2.6.8 and 6.1.1.4)
;
N N 0.006 0.003
;
International Tables for Crystallography
(1992, Vol. C, Tables 4.2.6.8 and 6.1.1.4)
;
F F 0.017 0.010
;
International Tables for Crystallography
(1992, Vol. C, Tables 4.2.6.8 and 6.1.1.4)
;
O O 0.011 0.006
;
International Tables for Crystallography
(1992, Vol. C, Tables 4.2.6.8 and 6.1.1.4)
;
H H 0.000 0.000
;
International Tables for Crystallography
(1992, Vol. C, Table 6.1.1.4)
;
Cu Cu 0.320 1.265
;
International Tables for Crystallography
(1992, Vol. C, Tables 4.2.6.8 and 6.1.1.4)
;
As As 0.050 2.006
;
International Tables for Crystallography
(1992, Vol. C, Tables 4.2.6.8 and 6.1.1.4)
;

loop_
_geom_angle_atom_site_label_1
_geom_angle_atom_site_label_2
_geom_angle_atom_site_label_3
_geom_angle
_geom_angle_publ_flag
_geom_angle_site_symmetry_1
_geom_angle_site_symmetry_3
F(7) As(1) F(8) 91.3(6) yes . .
F(7) As(1) F(9) 88.3(6) yes . .
F(7) As(1) F(10) 178.3(6) yes . .
F(7) As(1) F(11) 89.2(6) yes . .
F(7) As(1) F(12) 94.0(6) yes . .
F(8) As(1) F(9) 90.3(7) yes . .
F(8) As(1) F(10) 89.5(6) yes . .
F(8) As(1) F(11) 177.9(6) yes . .
F(8) As(1) F(12) 92.2(8) yes . .
F(9) As(1) F(10) 90.2(6) yes . .
F(9) As(1) F(11) 87.7(7) yes . .
F(9) As(1) F(12) 176.7(8) yes . .
F(10) As(1) F(11) 90.0(6) yes . .
F(10) As(1) F(12) 87.5(7) yes . .
F(11) As(1) F(12) 89.8(8) yes . .
O(1) Cu(1) O(1) 180.0(6) yes . 2_555
O(1) Cu(1) O(2) 92.5(4) yes . .
O(1) Cu(1) O(2) 87.5(4) yes . 2_555
O(1) Cu(1) O(2) 87.5(4) yes 2_555 .
O(1) Cu(1) O(2) 92.5(4) yes 2_555 2_555
O(2) Cu(1) O(2) 180.0(4) yes . 2_555
C(1) S(1) C(3) 95.6(7) yes . .
C(2) S(2) C(3) 96.1(7) yes . .
C(4) S(3) C(5) 94.3(7) yes . .
C(4) S(4) C(6) 96.5(6) yes . .
C(9) S(5) C(10) 90.8(6) yes . .
Cu(1) O(1) C(19) 123.8(10) yes . .
Cu(1) O(2) C(17) 123.7(9) yes . .
C(9) N(1) C(11) 111.2(10) yes . .
S(1) C(1) C(2) 119.6(10) yes . .
S(2) C(2) C(1) 113.9(10) yes . .
S(1) C(3) S(2) 114.8(6) yes . .
S(1) C(3) C(4) 125.7(11) yes . .
S(2) C(3) C(4) 119.4(11) yes . .
S(3) C(4) S(4) 115.0(6) yes . .
S(3) C(4) C(3) 121.4(11) yes . .
S(4) C(4) C(3) 123.5(10) yes . .
S(3) C(5) C(6) 119.4(10) yes . .
S(4) C(6) C(5) 114.8(10) yes . .
S(4) C(6) C(7) 121.2(11) yes . .
C(5) C(6) C(7) 123.9(11) yes . .
C(6) C(7) C(8) 122.3(11) yes . .
C(7) C(8) C(9) 121.4(12) yes . .
S(5) C(9) N(1) 114.6(9) yes . .
S(5) C(9) C(8) 123.3(11) yes . .
N(1) C(9) C(8) 121.9(11) yes . .
S(5) C(10) C(11) 108.7(8) yes . .
S(5) C(10) C(15) 129.5(11) yes . .
C(11) C(10) C(15) 121.9(13) yes . .
N(1) C(11) C(10) 114.7(12) yes . .
N(1) C(11) C(12) 127.9(12) yes . .
C(10) C(11) C(12) 117.4(11) yes . .
C(11) C(12) C(13) 118.7(15) yes . .
C(12) C(13) C(14) 123.1(18) yes . .
C(13) C(14) C(15) 118.6(13) yes . .
C(10) C(15) C(14) 120.3(13) yes . .
F(1) C(16) F(2) 105(2) yes . .
F(1) C(16) F(3) 101(2) yes . .
F(1) C(16) C(17) 112(2) yes . .
F(2) C(16) F(3) 108(2) yes . .
F(2) C(16) C(17) 113(2) yes . .
F(3) C(16) C(17) 117(2) yes . .
O(2) C(17) C(16) 111.8(14) yes . .
O(2) C(17) C(18) 130.1(17) yes . .
C(16) C(17) C(18) 118.0(16) yes . .
C(17) C(18) C(19) 118.7(15) yes . .
O(1) C(19) C(18) 131.1(11) yes . .
O(1) C(19) C(20) 113.4(16) yes . .
C(18) C(19) C(20) 115.5(14) yes . .
F(4) C(20) F(5) 106.6(13) yes . .
F(4) C(20) F(6) 106.4(19) yes . .
F(4) C(20) C(19) 111.2(14) yes . .
F(5) C(20) F(6) 107.8(15) yes . .
F(5) C(20) C(19) 114.0(18) yes . .
F(6) C(20) C(19) 110.5(12) yes . .
S(1) C(1) H(2) 119.9 no . .
C(2) C(1) H(2) 120.5 no . .
S(2) C(2) H(1) 123.0 no . .
C(1) C(2) H(1) 123.1 no . .
S(3) C(5) H(3) 120.3 no . .
C(6) C(5) H(3) 120.3 no . .
C(6) C(7) H(4) 119.1 no . .
C(8) C(7) H(4) 118.6 no . .
C(7) C(8) H(5) 118.9 no . .
C(9) C(8) H(5) 119.7 no . .
C(11) C(12) H(6) 120.0 no . .
C(13) C(12) H(6) 121.3 no . .
C(12) C(13) H(7) 118.5 no . .
C(14) C(13) H(7) 118.5 no . .
C(13) C(14) H(8) 120.8 no . .
C(15) C(14) H(8) 120.6 no . .
C(10) C(15) H(9) 119.6 no . .
C(14) C(15) H(9) 120.2 no . .
C(17) C(18) H(10) 120.7 no . .
C(19) C(18) H(10) 120.6 no . .

loop_
_geom_bond_atom_site_label_1
_geom_bond_atom_site_label_2
_geom_bond_distance
_geom_bond_publ_flag
_geom_bond_site_symmetry_2
As(1) F(7) 1.701(10) yes .
As(1) F(8) 1.695(16) yes .
As(1) F(9) 1.709(11) yes .
As(1) F(10) 1.728(10) yes .
As(1) F(11) 1.735(14) yes .
As(1) F(12) 1.664(12) yes .
Cu(1) O(1) 1.945(7) yes .
Cu(1) O(1) 1.945(7) yes 2_555
Cu(1) O(2) 1.937(12) yes .
Cu(1) O(2) 1.937(12) yes 2_555
S(1) C(1) 1.697(14) yes .
S(1) C(3) 1.696(14) yes .
S(2) C(2) 1.732(14) yes .
S(2) C(3) 1.736(14) yes .
S(3) C(4) 1.737(13) yes .
S(3) C(5) 1.715(14) yes .
S(4) C(4) 1.706(14) yes .
S(4) C(6) 1.733(12) yes .
S(5) C(9) 1.722(12) yes .
S(5) C(10) 1.731(14) yes .
F(1) C(16) 1.30(3) yes .
F(2) C(16) 1.27(3) yes .
F(3) C(16) 1.25(3) yes .
F(4) C(20) 1.30(2) yes .
F(5) C(20) 1.31(2) yes .
F(6) C(20) 1.29(2) yes .
O(1) C(19) 1.21(2) yes .
O(2) C(17) 1.259(19) yes .
N(1) C(9) 1.326(19) yes .
N(1) C(11) 1.388(16) yes .
C(1) C(2) 1.35(2) yes .
C(3) C(4) 1.385(15) yes .
C(5) C(6) 1.33(2) yes .
C(6) C(7) 1.46(2) yes .
C(7) C(8) 1.33(2) yes .
C(8) C(9) 1.439(19) yes .
C(10) C(11) 1.412(18) yes .
C(10) C(15) 1.368(17) yes .
C(11) C(12) 1.40(2) yes .
C(12) C(13) 1.37(2) yes .
C(13) C(14) 1.38(2) yes .
C(14) C(15) 1.36(2) yes .
C(16) C(17) 1.52(4) yes .
C(17) C(18) 1.365(18) yes .
C(18) C(19) 1.40(2) yes .
C(19) C(20) 1.581(19) yes .
C(1) H(2) 0.950 no .
C(2) H(1) 0.950 no .
C(5) H(3) 0.950 no .
C(7) H(4) 0.950 no .
C(8) H(5) 0.950 no .
C(12) H(6) 0.950 no .
C(13) H(7) 0.950 no .
C(14) H(8) 0.950 no .
C(15) H(9) 0.950 no .
C(18) H(10) 0.950 no .

loop_
_geom_contact_atom_site_label_1
_geom_contact_atom_site_label_2
_geom_contact_distance
_geom_contact_site_symmetry_2
Cu(1) N(1) 2.558(9) .
Cu(1) N(1) 2.558(9) 2_555
Cu(1) C(8) 3.726(16) .
Cu(1) C(8) 3.726(16) 2_555
Cu(1) C(9) 3.501(11) .
Cu(1) C(9) 3.501(11) 2_555
Cu(1) C(11) 3.450(11) .
Cu(1) C(11) 3.450(11) 2_555
Cu(1) C(12) 3.718(15) .
Cu(1) C(12) 3.718(15) 2_555
S(1) S(4) 3.592(5) 2_456
S(1) F(6) 3.064(12) 1_456
S(1) F(10) 3.77(2) 1_465
S(1) F(10) 3.417(14) 2_556
S(1) F(12) 3.381(18) 1_465
S(1) C(6) 3.604(16) 2_456
S(2) S(3) 3.427(5) 2_456
S(2) F(4) 3.758(17) 2_555
S(2) C(5) 3.521(13) 2_456
S(2) C(14) 3.742(14) 1_465
S(2) C(15) 3.609(14) 1_465
S(3) S(2) 3.427(5) 2_456
S(3) F(1) 3.652(18) 2_556
S(3) F(6) 3.720(13) 1_456
S(3) F(9) 3.558(11) 2_556
S(3) F(10) 3.764(17) 2_556
S(3) C(3) 3.687(15) 2_456
S(4) S(1) 3.592(5) 2_456
S(4) F(4) 3.659(16) 2_555
S(4) F(6) 3.768(18) 2_555
S(4) F(9) 3.688(16) 2_556
S(4) C(3) 3.759(11) 2_456
S(5) F(5) 3.636(10) 2_655
S(5) F(10) 3.360(13) .
S(5) F(11) 3.476(10) .
S(5) C(1) 3.666(15) 1_645
F(1) S(3) 3.652(18) 2_556
F(1) F(7) 3.61(2) 2_556
F(1) F(9) 3.35(2) 2_556
F(1) C(5) 3.44(2) 2_556
F(1) C(7) 3.73(2) .
F(1) C(8) 3.55(2) .
F(2) F(7) 3.06(3) 2_556
F(2) F(8) 3.16(2) 2_556
F(2) F(9) 3.59(2) 2_556
F(3) F(7) 3.59(2) 2_556
F(3) C(13) 3.64(2) 2_655
F(3) C(14) 3.50(2) 2_655
F(4) S(2) 3.758(17) 2_555
F(4) S(4) 3.659(16) 2_555
F(4) F(5) 3.56(2) 2_655
F(4) C(12) 3.293(18) .
F(4) C(13) 3.376(18) .
F(4) C(18) 3.714(19) 2_655
F(5) S(5) 3.636(10) 2_655
F(5) F(4) 3.56(2) 2_655
F(5) F(5) 2.966(14) 2_655
F(5) C(10) 3.035(17) 2_655
F(5) C(11) 3.30(2) 2_655
F(5) C(12) 3.74(2) 2_655
F(5) C(14) 3.64(2) 2_655
F(5) C(15) 3.229(19) 2_655
F(5) C(18) 3.236(15) 2_655
F(5) C(19) 3.344(16) 2_655
F(5) C(20) 3.43(2) 2_655
F(6) S(1) 3.064(12) 1_654
F(6) S(3) 3.720(13) 1_654
F(6) S(4) 3.768(18) 2_555
F(6) F(12) 2.871(17) 1_564
F(6) C(10) 3.78(2) 2_655
F(6) C(15) 3.64(2) 2_655
F(7) F(1) 3.61(2) 2_556
F(7) F(2) 3.06(3) 2_556
F(7) F(3) 3.59(2) 2_556
F(7) N(1) 3.706(19) 2_546
F(7) C(2) 3.156(17) 2_456
F(7) C(11) 3.654(19) 2_546
F(7) C(16) 3.72(4) 2_556
F(8) F(2) 3.16(2) 2_556
F(8) C(14) 3.265(19) 2_646
F(8) C(15) 3.272(16) 2_646
F(9) S(3) 3.558(11) 2_556
F(9) S(4) 3.688(16) 2_556
F(9) F(1) 3.35(2) 2_556
F(9) F(2) 3.59(2) 2_556
F(9) C(2) 3.668(19) 2_456
F(9) C(4) 3.523(19) 2_556
F(9) C(5) 3.341(16) .
F(9) C(5) 3.586(18) 2_556
F(9) C(6) 3.766(17) .
F(9) C(6) 3.64(2) 2_556
F(9) C(7) 3.358(19) .
F(10) S(1) 3.77(2) 1_645
F(10) S(1) 3.417(14) 2_556
F(10) S(3) 3.764(17) 2_556
F(10) S(5) 3.360(13) .
F(10) C(1) 3.77(2) 1_645
F(10) C(3) 3.42(2) 2_556
F(10) C(4) 3.57(2) 2_556
F(11) S(5) 3.476(10) .
F(11) F(11) 3.07(2) 2_546
F(11) C(1) 3.38(2) 1_645
F(11) C(1) 3.278(16) 2_456
F(11) C(2) 3.450(16) 2_456
F(11) C(7) 3.680(16) .
F(12) S(1) 3.381(18) 1_645
F(12) F(6) 2.871(17) 1_546
F(12) C(1) 3.68(2) 1_645
F(12) C(18) 3.78(2) 1_546
F(12) C(19) 3.611(17) 1_546
F(12) C(20) 3.72(2) 1_546
O(1) N(1) 3.203(12) .
O(1) N(1) 3.225(12) 2_555
O(1) C(8) 3.305(19) 2_555
O(1) C(9) 3.695(14) 2_555
O(1) C(11) 3.381(13) .
O(1) C(12) 3.152(17) .
O(2) N(1) 3.099(15) .
O(2) N(1) 3.314(16) 2_555
O(2) C(8) 3.201(14) .
O(2) C(9) 3.414(14) .
O(2) C(11) 3.757(16) 2_555
O(2) C(12) 3.463(17) 2_555
N(1) Cu(1) 2.558(9) .
N(1) F(7) 3.706(19) 2_546
N(1) O(1) 3.203(12) .
N(1) O(1) 3.225(12) 2_555
N(1) O(2) 3.099(15) .
N(1) O(2) 3.314(16) 2_555
N(1) C(17) 3.678(19) .
N(1) C(19) 3.693(15) .
C(1) S(5) 3.666(15) 1_465
C(1) F(10) 3.77(2) 1_465
C(1) F(11) 3.38(2) 1_465
C(1) F(11) 3.278(16) 2_456
C(1) F(12) 3.68(2) 1_465
C(1) C(5) 3.61(2) 2_456
C(1) C(6) 3.46(2) 2_456
C(1) C(7) 3.509(18) 2_456
C(1) C(10) 3.763(16) 1_465
C(1) C(15) 3.745(17) 1_465
C(2) F(7) 3.156(17) 2_456
C(2) F(9) 3.668(19) 2_456
C(2) F(11) 3.450(16) 2_456
C(2) C(5) 3.37(2) 2_456
C(2) C(6) 3.727(17) 2_456
C(2) C(10) 3.438(18) 1_465
C(2) C(15) 3.296(19) 1_465
C(3) S(3) 3.687(15) 2_456
C(3) S(4) 3.759(11) 2_456
C(3) F(10) 3.42(2) 2_556
C(3) C(4) 3.523(18) 2_456
C(4) F(9) 3.523(19) 2_556
C(4) F(10) 3.57(2) 2_556
C(4) C(3) 3.523(18) 2_456
C(4) C(4) 3.445(19) 2_456
C(5) S(2) 3.521(13) 2_456
C(5) F(1) 3.44(2) 2_556
C(5) F(9) 3.341(16) .
C(5) F(9) 3.586(18) 2_556
C(5) C(1) 3.61(2) 2_456
C(5) C(2) 3.37(2) 2_456
C(5) C(5) 3.460(19) 2_556
C(5) C(6) 3.68(2) 2_556
C(5) C(7) 3.63(2) 2_556
C(6) S(1) 3.604(16) 2_456
C(6) F(9) 3.766(17) .
C(6) F(9) 3.64(2) 2_556
C(6) C(1) 3.46(2) 2_456
C(6) C(2) 3.727(17) 2_456
C(6) C(5) 3.68(2) 2_556
C(7) F(1) 3.73(2) .
C(7) F(9) 3.358(19) .
C(7) F(11) 3.680(16) .
C(7) C(1) 3.509(18) 2_456
C(7) C(5) 3.63(2) 2_556
C(8) Cu(1) 3.726(16) .
C(8) F(1) 3.55(2) .
C(8) O(1) 3.305(19) 2_555
C(8) O(2) 3.201(14) .
C(9) Cu(1) 3.501(11) .
C(9) O(1) 3.695(14) 2_555
C(9) O(2) 3.414(14) .
C(10) F(5) 3.035(17) 2_655
C(10) F(6) 3.78(2) 2_655
C(10) C(1) 3.763(16) 1_645
C(10) C(2) 3.438(18) 1_645
C(11) Cu(1) 3.450(11) .
C(11) F(5) 3.30(2) 2_655
C(11) F(7) 3.654(19) 2_546
C(11) O(1) 3.381(13) .
C(11) O(2) 3.757(16) 2_555
C(11) C(19) 3.787(17) .
C(12) Cu(1) 3.718(15) .
C(12) F(4) 3.293(18) .
C(12) F(5) 3.74(2) 2_655
C(12) O(1) 3.152(17) .
C(12) O(2) 3.463(17) 2_555
C(12) C(19) 3.71(2) .
C(13) F(3) 3.64(2) 2_655
C(13) F(4) 3.376(18) .
C(13) C(13) 3.60(2) 2_645
C(13) C(14) 3.72(3) 2_645
C(14) S(2) 3.742(14) 1_645
C(14) F(3) 3.50(2) 2_655
C(14) F(5) 3.64(2) 2_655
C(14) F(8) 3.265(19) 2_646
C(14) C(13) 3.72(3) 2_645
C(14) C(18) 3.79(2) 2_655
C(15) S(2) 3.609(14) 1_645
C(15) F(5) 3.229(19) 2_655
C(15) F(6) 3.64(2) 2_655
C(15) F(8) 3.272(16) 2_646
C(15) C(1) 3.745(17) 1_645
C(15) C(2) 3.296(19) 1_645
C(16) F(7) 3.72(4) 2_556
C(17) N(1) 3.678(19) .
C(18) F(4) 3.714(19) 2_655
C(18) F(5) 3.236(15) 2_655
C(18) F(12) 3.78(2) 1_564
C(18) C(14) 3.79(2) 2_655
C(19) F(5) 3.344(16) 2_655
C(19) F(12) 3.611(17) 1_564
C(19) N(1) 3.693(15) .
C(19) C(11) 3.787(17) .
C(19) C(12) 3.71(2) .
C(20) F(5) 3.43(2) 2_655
C(20) F(12) 3.72(2) 1_564
As(1) H(1) 3.384 2_456
As(1) H(2) 3.631 1_645
As(1) H(4) 3.630 .
As(1) H(9) 3.555 2_646
Cu(1) H(5) 3.220 .
Cu(1) H(5) 3.220 2_555
Cu(1) H(6) 3.270 .
Cu(1) H(6) 3.270 2_555
S(2) H(3) 3.644 2_456
S(2) H(7) 3.688 2_555
S(2) H(8) 3.706 1_465
S(2) H(9) 3.457 1_465
S(3) H(4) 3.317 2_556
S(5) H(1) 3.788 1_645
S(5) H(2) 3.296 1_645
F(1) H(1) 3.436 1_655
F(1) H(3) 2.767 2_556
F(1) H(5) 3.588 .
F(2) H(6) 3.285 2_555
F(3) H(1) 3.426 1_655
F(3) H(7) 3.265 2_655
F(3) H(8) 3.016 2_655
F(4) H(6) 3.178 .
F(4) H(7) 3.291 .
F(4) H(10) 3.170 2_655
F(5) H(9) 3.577 2_655
F(5) H(10) 3.174 2_655
F(6) H(5) 3.490 2_555
F(6) H(9) 3.420 2_655
F(7) H(1) 2.233 2_456
F(7) H(2) 3.713 2_456
F(8) H(8) 2.643 2_646
F(8) H(9) 2.652 2_646
F(9) H(1) 3.120 2_456
F(9) H(3) 2.496 .
F(9) H(4) 2.530 .
F(10) H(2) 3.325 1_645
F(10) H(4) 3.593 .
F(10) H(9) 3.025 2_646
F(11) H(1) 2.989 2_456
F(11) H(2) 2.481 1_645
F(11) H(2) 2.600 2_456
F(11) H(4) 2.945 .
F(12) H(2) 3.212 1_645
F(12) H(9) 3.121 2_646
O(1) H(5) 2.493 2_555
O(1) H(6) 2.713 .
O(2) H(5) 2.713 .
O(2) H(6) 2.673 2_555
C(1) H(3) 3.668 2_456
C(1) H(4) 3.552 2_456
C(1) H(9) 3.482 1_465
C(2) H(3) 3.228 2_456
C(2) H(9) 3.294 1_465
C(3) H(9) 3.754 1_465
C(5) H(1) 3.647 2_456
C(5) H(3) 3.131 2_556
C(5) H(4) 3.350 2_556
C(6) H(2) 3.739 2_456
C(6) H(3) 3.183 2_556
C(7) H(2) 3.393 2_456
C(7) H(3) 3.306 2_556
C(10) H(1) 3.244 1_645
C(10) H(2) 3.784 1_645
C(11) H(1) 3.651 1_645
C(13) H(7) 3.002 2_645
C(13) H(8) 3.266 2_645
C(13) H(10) 3.281 2_655
C(14) H(7) 2.936 2_645
C(14) H(10) 2.911 2_655
C(15) H(1) 3.373 1_645
C(15) H(10) 3.333 2_655
C(17) H(5) 3.645 .
C(17) H(6) 3.538 2_555
C(18) H(8) 3.705 2_655
C(19) H(5) 3.336 2_555
C(19) H(6) 3.516 .
C(20) H(5) 3.776 2_555
C(20) H(10) 3.708 2_655
H(1) As(1) 3.384 2_456
H(1) S(5) 3.788 1_465
H(1) F(1) 3.436 1_455
H(1) F(3) 3.426 1_455
H(1) F(7) 2.233 2_456
H(1) F(9) 3.120 2_456
H(1) F(11) 2.989 2_456
H(1) C(5) 3.647 2_456
H(1) C(10) 3.244 1_465
H(1) C(11) 3.651 1_465
H(1) C(15) 3.373 1_465
H(1) H(3) 3.250 2_456
H(1) H(9) 3.620 1_465
H(2) As(1) 3.631 1_465
H(2) S(5) 3.296 1_465
H(2) F(7) 3.713 2_456
H(2) F(10) 3.325 1_465
H(2) F(11) 2.481 1_465
H(2) F(11) 2.600 2_456
H(2) F(12) 3.212 1_465
H(2) C(6) 3.739 2_456
H(2) C(7) 3.393 2_456
H(2) C(10) 3.784 1_465
H(2) H(4) 3.301 2_456
H(3) S(2) 3.644 2_456
H(3) F(1) 2.767 2_556
H(3) F(9) 2.496 .
H(3) C(1) 3.668 2_456
H(3) C(2) 3.228 2_456
H(3) C(5) 3.131 2_556
H(3) C(6) 3.183 2_556
H(3) C(7) 3.306 2_556
H(3) H(1) 3.250 2_456
H(3) H(3) 3.073 2_556
H(3) H(4) 3.285 2_556
H(4) As(1) 3.630 .
H(4) S(3) 3.317 2_556
H(4) F(9) 2.530 .
H(4) F(10) 3.593 .
H(4) F(11) 2.945 .
H(4) C(1) 3.552 2_456
H(4) C(5) 3.350 2_556
H(4) H(2) 3.301 2_456
H(4) H(3) 3.285 2_556
H(5) Cu(1) 3.220 .
H(5) F(1) 3.588 .
H(5) F(6) 3.490 2_555
H(5) O(1) 2.493 2_555
H(5) O(2) 2.713 .
H(5) C(17) 3.645 .
H(5) C(19) 3.336 2_555
H(5) C(20) 3.776 2_555
H(6) Cu(1) 3.270 .
H(6) F(2) 3.285 2_555
H(6) F(4) 3.178 .
H(6) O(1) 2.713 .
H(6) O(2) 2.673 2_555
H(6) C(17) 3.538 2_555
H(6) C(19) 3.516 .
H(7) S(2) 3.688 2_555
H(7) F(3) 3.265 2_655
H(7) F(4) 3.291 .
H(7) C(13) 3.002 2_645
H(7) C(14) 2.936 2_645
H(7) H(7) 2.620 2_645
H(7) H(8) 2.527 2_645
H(7) H(10) 3.527 2_655
H(8) S(2) 3.706 1_645
H(8) F(3) 3.016 2_655
H(8) F(8) 2.643 2_646
H(8) C(13) 3.266 2_645
H(8) C(18) 3.705 2_655
H(8) H(7) 2.527 2_645
H(8) H(10) 2.928 2_655
H(9) As(1) 3.555 2_646
H(9) S(2) 3.457 1_645
H(9) F(5) 3.577 2_655
H(9) F(6) 3.420 2_655
H(9) F(8) 2.652 2_646
H(9) F(10) 3.025 2_646
H(9) F(12) 3.121 2_646
H(9) C(1) 3.482 1_645
H(9) C(2) 3.294 1_645
H(9) C(3) 3.754 1_645
H(9) H(1) 3.620 1_645
H(9) H(10) 3.626 2_655
H(10) F(4) 3.170 2_655
H(10) F(5) 3.174 2_655
H(10) C(13) 3.281 2_655
H(10) C(14) 2.911 2_655
H(10) C(15) 3.333 2_655
H(10) C(20) 3.708 2_655
H(10) H(7) 3.527 2_655
H(10) H(8) 2.928 2_655
H(10) H(9) 3.626 2_655

loop_
_geom_torsion_atom_site_label_1
_geom_torsion_atom_site_label_2
_geom_torsion_atom_site_label_3
_geom_torsion_atom_site_label_4
_geom_torsion
_geom_torsion_site_symmetry_1
_geom_torsion_site_symmetry_3
_geom_torsion_site_symmetry_4
O(1) Cu(1) O(2) C(17) -0.7(9) . . .
O(2) Cu(1) O(1) C(19) 3.6(9) . . .
O(1) Cu(1) O(2) C(17) -179.3(9) . 2_555 2_555
O(2) Cu(1) O(1) C(19) -176.4(9) 2_555 . .
O(1) Cu(1) O(2) C(17) 179.3(9) 2_555 . .
O(2) Cu(1) O(1) C(19) 176.4(9) . 2_555 2_555
O(1) Cu(1) O(2) C(17) 0.7(9) 2_555 2_555 2_555
O(2) Cu(1) O(1) C(19) -3.6(9) 2_555 2_555 2_555
C(1) S(1) C(3) S(2) 1.9(8) . . .
C(1) S(1) C(3) C(4) -175.7(12) . . .
C(3) S(1) C(1) C(2) -0.9(13) . . .
C(2) S(2) C(3) S(1) -2.1(9) . . .
C(2) S(2) C(3) C(4) 175.6(11) . . .
C(3) S(2) C(2) C(1) 1.5(12) . . .
C(4) S(3) C(5) C(6) 2.0(14) . . .
C(5) S(3) C(4) S(4) -1.0(9) . . .
C(5) S(3) C(4) C(3) -179.5(9) . . .
C(4) S(4) C(6) C(5) 1.4(13) . . .
C(4) S(4) C(6) C(7) 178.5(12) . . .
C(6) S(4) C(4) S(3) -0.0(9) . . .
C(6) S(4) C(4) C(3) 178.5(12) . . .
C(9) S(5) C(10) C(11) -1.0(11) . . .
C(9) S(5) C(10) C(15) 177.3(14) . . .
C(10) S(5) C(9) N(1) -0.8(12) . . .
C(10) S(5) C(9) C(8) -175.9(13) . . .
Cu(1) O(1) C(19) C(18) -4.3(19) . . .
Cu(1) O(1) C(19) C(20) 175.4(8) . . .
Cu(1) O(2) C(17) C(16) -177.8(11) . . .
Cu(1) O(2) C(17) C(18) -2.3(18) . . .
C(9) N(1) C(11) C(10) -3.3(17) . . .
C(9) N(1) C(11) C(12) 178.3(15) . . .
C(11) N(1) C(9) S(5) 2.4(16) . . .
C(11) N(1) C(9) C(8) 177.6(13) . . .
S(1) C(1) C(2) S(2) -0.4(12) . . .
S(1) C(3) C(4) S(3) 0.7(15) . . .
S(1) C(3) C(4) S(4) -177.7(8) . . .
S(2) C(3) C(4) S(3) -176.7(7) . . .
S(2) C(3) C(4) S(4) 4.9(16) . . .
S(3) C(5) C(6) S(4) -2.4(17) . . .
S(3) C(5) C(6) C(7) -179.4(11) . . .
S(4) C(6) C(7) C(8) 5(2) . . .
C(5) C(6) C(7) C(8) -178.2(15) . . .
C(6) C(7) C(8) C(9) 178.0(14) . . .
C(7) C(8) C(9) S(5) -5(2) . . .
C(7) C(8) C(9) N(1) -179.6(11) . . .
S(5) C(10) C(11) N(1) 2.6(15) . . .
S(5) C(10) C(11) C(12) -178.8(11) . . .
S(5) C(10) C(15) C(14) -178.8(12) . . .
C(11) C(10) C(15) C(14) -0.8(19) . . .
C(15) C(10) C(11) N(1) -175.9(13) . . .
C(15) C(10) C(11) C(12) 3(2) . . .
N(1) C(11) C(12) C(13) 175.5(15) . . .
C(10) C(11) C(12) C(13) -3(2) . . .
C(11) C(12) C(13) C(14) 1(2) . . .
C(12) C(13) C(14) C(15) 1(2) . . .
C(13) C(14) C(15) C(10) -1(2) . . .
F(1) C(16) C(17) O(2) 71(2) . . .
F(1) C(16) C(17) C(18) -105(2) . . .
F(2) C(16) C(17) O(2) -47(2) . . .
F(2) C(16) C(17) C(18) 136.7(18) . . .
F(3) C(16) C(17) O(2) -173.2(18) . . .
F(3) C(16) C(17) C(18) 11(2) . . .
O(2) C(17) C(18) C(19) 3(2) . . .
C(16) C(17) C(18) C(19) 178.3(14) . . .
C(17) C(18) C(19) O(1) 0.8(18) . . .
C(17) C(18) C(19) C(20) -178.9(11) . . .
O(1) C(19) C(20) F(4) -36.2(18) . . .
O(1) C(19) C(20) F(5) -156.8(13) . . .
O(1) C(19) C(20) F(6) 82(2) . . .
C(18) C(19) C(20) F(4) 143.5(15) . . .
C(18) C(19) C(20) F(5) 23.0(18) . . .
C(18) C(19) C(20) F(6) -99(2) . . .
